data_1563951
loop_
_publ_author_name
'Xiong, Zuping'
'Zhang, Xiaoxiao'
'Liu, Longxiang'
'Zhu, Qiaozhi'
'Wang, Zhenni'
'Feng, Hui'
'Qian, Zhaosheng'

_publ_section_title
;
 Achieving Highly Efficient Aggregation-Induced Emission, Reversible and
 Irreversible Photochromism by Heavy Halogen-Regulated Photophysics and
 D-A Molecular Pattern-Controlled Photochemistry of Through-Space
 Conjugated Lumingens
;
_journal_name_full 'Chemical Science'
_journal_paper_doi 10.1039/D1SC02168K
_journal_year 2021
_chemical_formula_moiety 'C21 H14 Br N'
_chemical_formula_sum 'C21 H14 Br N'
_chemical_formula_weight 360.24
_chemical_name_common TPAN-Br
_space_group_crystal_system triclinic
_space_group_IT_number 2
_space_group_name_Hall '-P 1'
_space_group_name_H-M_alt 'P -1'
_atom_sites_solution_hydrogens geom
_atom_sites_solution_primary dual
_audit_creation_date 2020-01-09
_audit_creation_method
;
Olex2 1.2
(compiled 2018.05.29 svn.r3508 for OlexSys, GUI svn.r5506)
;
_audit_update_record
;
2021-01-06 deposited with the CCDC.	2021-07-05 downloaded from the CCDC.
;
_cell_angle_alpha 63.011(4)
_cell_angle_beta 81.004(4)
_cell_angle_gamma 80.806(4)
_cell_formula_units_Z 2
_cell_length_a 9.4954(9)
_cell_length_b 9.5538(8)
_cell_length_c 10.1628(9)
_cell_measurement_reflns_used 4437
_cell_measurement_temperature 150(2)
_cell_measurement_theta_max 26.27
_cell_measurement_theta_min 2.26
_cell_volume 807.29(13)
_computing_cell_refinement 'SAINT v8.37A (Bruker, 2015)'
_computing_data_reduction 'SAINT v8.37A (Bruker, 2015)'
_computing_molecular_graphics 'Olex2 (Dolomanov et al., 2009)'
_computing_publication_material 'Olex2 (Dolomanov et al., 2009)'
_computing_structure_refinement 'ShelXL (Sheldrick, 2015)'
_computing_structure_solution 'ShelXT (Sheldrick, 2015)'
_diffrn_ambient_temperature 149.99
_diffrn_measured_fraction_theta_full 0.997
_diffrn_measured_fraction_theta_max 0.994
_diffrn_measurement_device_type 'Bruker APEX-II CCD'
_diffrn_measurement_method '\f and \w scans'
_diffrn_radiation_type MoK\a
_diffrn_radiation_wavelength 0.71073
_diffrn_reflns_av_R_equivalents 0.0625
_diffrn_reflns_av_unetI/netI 0.0495
_diffrn_reflns_Laue_measured_fraction_full 0.997
_diffrn_reflns_Laue_measured_fraction_max 0.994
_diffrn_reflns_limit_h_max 11
_diffrn_reflns_limit_h_min -11
_diffrn_reflns_limit_k_max 11
_diffrn_reflns_limit_k_min -11
_diffrn_reflns_limit_l_max 12
_diffrn_reflns_limit_l_min -12
_diffrn_reflns_number 14512
_diffrn_reflns_point_group_measured_fraction_full 0.997
_diffrn_reflns_point_group_measured_fraction_max 0.994
_diffrn_reflns_theta_full 25.242
_diffrn_reflns_theta_max 26.444
_diffrn_reflns_theta_min 2.183
_diffrn_standards_number 0
_exptl_absorpt_coefficient_mu 2.544
_exptl_absorpt_correction_T_max 0.0276
_exptl_absorpt_correction_T_min 0.0087
_exptl_absorpt_correction_type multi-scan
_exptl_absorpt_process_details
;
SADABS-2016/2 (Bruker,2016/2) was used for absorption correction.
wR2(int) was 0.0982 before and 0.0641 after correction.
The Ratio of minimum to maximum transmission is 0.3152.
The \l/2 correction factor is Not present.
;
_exptl_crystal_density_diffrn 1.482
_exptl_crystal_description block
_exptl_crystal_F_000 364
_exptl_crystal_recrystallization_method 'Re-crystallisation from solvent'
_exptl_crystal_size_max 0.2
_exptl_crystal_size_mid 0.15
_exptl_crystal_size_min 0.1
_refine_diff_density_max 0.340
_refine_diff_density_min -0.342
_refine_diff_density_rms 0.078
_refine_ls_extinction_method none
_refine_ls_goodness_of_fit_ref 1.045
_refine_ls_hydrogen_treatment constr
_refine_ls_matrix_type full
_refine_ls_number_parameters 208
_refine_ls_number_reflns 3303
_refine_ls_number_restraints 0
_refine_ls_restrained_S_all 1.045
_refine_ls_R_factor_all 0.0589
_refine_ls_R_factor_gt 0.0402
_refine_ls_shift/su_max 0.000
_refine_ls_shift/su_mean 0.000
_refine_ls_structure_factor_coef Fsqd
_refine_ls_weighting_details 'w=1/[\s^2^(Fo^2^)+(0.0307P)^2^+0.8628P] where P=(Fo^2^+2Fc^2^)/3'
_refine_ls_weighting_scheme calc
_refine_ls_wR_factor_gt 0.0855
_refine_ls_wR_factor_ref 0.0970
_reflns_Friedel_coverage 0.000
_reflns_number_gt 2619
_reflns_number_total 3303
_reflns_threshold_expression 'I > 2\s(I)'
_cod_data_source_file d1sc02168k2.cif
_cod_data_source_block mo_0109_7_0m
_cod_database_code 1563951
_shelx_shelxl_version_number 2018/3
_shelx_space_group_comment
;
The symmetry employed for this shelxl refinement is uniquely defined
by the following loop, which should always be used as a source of
symmetry information in preference to the above space-group names.
They are only intended as comments.
;
_olex2_refinement_description
;
1. Fixed Uiso
 At 1.2 times of:
  All C(H) groups
2.a Aromatic/amide H refined with riding coordinates:
 C007(H007), C009(H009), C00A(H00A), C00C(H00C), C00D(H00D), C00F(H00F),
 C00G(H00G), C00H(H00H), C00I(H00I), C00J(H00J), C00K(H00K), C00L(H00L),
 C00M(H00M), C00N(H00N)
;
_olex2_submission_special_instructions 'No special instructions were received'

loop_
_space_group_symop_operation_xyz
'x, y, z'
'-x, -y, -z'

loop_
_atom_site_label
_atom_site_type_symbol
_atom_site_fract_x
_atom_site_fract_y
_atom_site_fract_z
_atom_site_U_iso_or_equiv
_atom_site_adp_type
_atom_site_occupancy
_atom_site_site_symmetry_order
_atom_site_calc_flag
_atom_site_refinement_flags_posn
_atom_site_refinement_flags_adp
_atom_site_refinement_flags_occupancy
_atom_site_disorder_assembly
_atom_site_disorder_group
Br01 Br -0.07915(4) 0.17470(4) 0.56130(4) 0.04598(14) Uani 1 1 d . . . . .
N002 N 0.4273(3) 0.7815(3) 0.3094(3) 0.0405(7) Uani 1 1 d . . . . .
C003 C 0.6971(3) 0.5954(4) 0.1315(3) 0.0286(7) Uani 1 1 d . . . . .
C004 C 0.3390(3) 0.4272(3) 0.3540(3) 0.0282(6) Uani 1 1 d . . . . .
C005 C 0.4657(3) 0.5194(3) 0.2844(3) 0.0295(7) Uani 1 1 d . . . . .
C006 C 0.6241(3) 0.3231(4) 0.2160(3) 0.0286(7) Uani 1 1 d . . . . .
C007 C 0.2616(3) 0.4321(4) 0.4804(4) 0.0329(7) Uani 1 1 d . . . . .
H007 H 0.293341 0.489425 0.524080 0.039 Uiso 1 1 calc R . . . .
C008 C 0.5884(3) 0.4809(4) 0.2140(3) 0.0289(6) Uani 1 1 d . . . . .
C009 C 0.2890(3) 0.3436(4) 0.2912(3) 0.0309(7) Uani 1 1 d . . . . .
H009 H 0.340577 0.338387 0.205250 0.037 Uiso 1 1 calc R . . . .
C00A C 0.6594(4) 0.7503(4) 0.0295(3) 0.0331(7) Uani 1 1 d . . . . .
H00A H 0.561418 0.785762 0.013507 0.040 Uiso 1 1 calc R . . . .
C00B C 0.4481(3) 0.6681(4) 0.2949(4) 0.0327(7) Uani 1 1 d . . . . .
C00C C 0.6740(3) 0.3132(4) 0.0832(3) 0.0317(7) Uani 1 1 d . . . . .
H00C H 0.684291 0.407037 -0.006441 0.038 Uiso 1 1 calc R . . . .
C00D C 0.1391(3) 0.3547(4) 0.5437(4) 0.0340(7) Uani 1 1 d . . . . .
H00D H 0.088479 0.356826 0.631237 0.041 Uiso 1 1 calc R . . . .
C00E C 0.0916(3) 0.2748(4) 0.4780(4) 0.0330(7) Uani 1 1 d . . . . .
C00F C 0.1658(3) 0.2683(4) 0.3519(3) 0.0326(7) Uani 1 1 d . . . . .
H00F H 0.132287 0.212616 0.307616 0.039 Uiso 1 1 calc R . . . .
C00G C 0.6141(3) 0.1842(4) 0.3463(4) 0.0334(7) Uani 1 1 d . . . . .
H00G H 0.583297 0.188817 0.437883 0.040 Uiso 1 1 calc R . . . .
C00H C 0.6488(4) 0.0395(4) 0.3436(4) 0.0377(8) Uani 1 1 d . . . . .
H00H H 0.641016 -0.054719 0.433328 0.045 Uiso 1 1 calc R . . . .
C00I C 0.7088(4) 0.1672(4) 0.0813(4) 0.0351(7) Uani 1 1 d . . . . .
H00I H 0.742182 0.161392 -0.009394 0.042 Uiso 1 1 calc R . . . .
C00J C 0.6946(3) 0.0304(4) 0.2115(4) 0.0358(7) Uani 1 1 d . . . . .
H00J H 0.716266 -0.069601 0.210287 0.043 Uiso 1 1 calc R . . . .
C00K C 0.7628(4) 0.8529(4) -0.0488(4) 0.0362(8) Uani 1 1 d . . . . .
H00K H 0.735583 0.958061 -0.117910 0.043 Uiso 1 1 calc R . . . .
C00L C 0.8423(3) 0.5451(4) 0.1511(4) 0.0342(7) Uani 1 1 d . . . . .
H00L H 0.870472 0.439179 0.217775 0.041 Uiso 1 1 calc R . . . .
C00M C 0.9449(4) 0.6490(4) 0.0738(4) 0.0394(8) Uani 1 1 d . . . . .
H00M H 1.042991 0.614618 0.089638 0.047 Uiso 1 1 calc R . . . .
C00N C 0.9057(4) 0.8029(4) -0.0266(4) 0.0402(8) Uani 1 1 d . . . . .
H00N H 0.976738 0.873572 -0.079855 0.048 Uiso 1 1 calc R . . . .

loop_
_atom_site_aniso_label
_atom_site_aniso_U_11
_atom_site_aniso_U_22
_atom_site_aniso_U_33
_atom_site_aniso_U_23
_atom_site_aniso_U_13
_atom_site_aniso_U_12
Br01 0.0360(2) 0.0442(2) 0.0545(2) -0.01984(17) 0.00782(16) -0.01296(15)
N002 0.0370(16) 0.0392(16) 0.0493(18) -0.0247(14) 0.0056(14) -0.0080(13)
C003 0.0283(16) 0.0332(16) 0.0279(16) -0.0163(14) -0.0015(13) -0.0051(13)
C004 0.0253(15) 0.0279(15) 0.0278(16) -0.0096(13) -0.0039(12) 0.0003(12)
C005 0.0312(16) 0.0288(16) 0.0288(16) -0.0123(13) -0.0027(13) -0.0053(13)
C006 0.0220(15) 0.0311(16) 0.0328(16) -0.0135(14) -0.0029(13) -0.0041(12)
C007 0.0332(17) 0.0316(16) 0.0344(17) -0.0158(14) -0.0026(14) -0.0010(13)
C008 0.0270(16) 0.0306(16) 0.0265(15) -0.0100(13) -0.0041(12) -0.0029(12)
C009 0.0317(17) 0.0308(16) 0.0292(16) -0.0129(14) 0.0003(13) -0.0045(13)
C00A 0.0348(18) 0.0341(17) 0.0335(17) -0.0181(15) 0.0002(14) -0.0048(14)
C00B 0.0248(16) 0.0392(18) 0.0333(17) -0.0159(15) 0.0030(13) -0.0068(13)
C00C 0.0302(16) 0.0329(16) 0.0296(16) -0.0117(14) -0.0016(13) -0.0044(13)
C00D 0.0321(17) 0.0350(17) 0.0331(17) -0.0151(15) 0.0036(14) -0.0038(13)
C00E 0.0262(16) 0.0309(16) 0.0360(17) -0.0101(14) 0.0001(14) -0.0047(13)
C00F 0.0356(18) 0.0308(16) 0.0321(17) -0.0135(14) -0.0050(14) -0.0046(13)
C00G 0.0325(17) 0.0349(17) 0.0300(16) -0.0128(14) 0.0001(14) -0.0038(13)
C00H 0.0368(19) 0.0301(16) 0.0375(18) -0.0082(15) -0.0002(15) -0.0039(14)
C00I 0.0365(18) 0.0378(18) 0.0351(18) -0.0207(15) 0.0009(14) -0.0049(14)
C00J 0.0318(17) 0.0302(17) 0.046(2) -0.0175(15) -0.0057(15) 0.0003(13)
C00K 0.042(2) 0.0327(17) 0.0343(18) -0.0158(15) 0.0029(15) -0.0088(14)
C00L 0.0317(17) 0.0364(17) 0.0326(17) -0.0141(15) -0.0026(14) -0.0022(14)
C00M 0.0292(18) 0.050(2) 0.044(2) -0.0255(18) 0.0008(15) -0.0073(15)
C00N 0.039(2) 0.043(2) 0.042(2) -0.0226(17) 0.0100(16) -0.0173(16)

loop_
_atom_type_symbol
_atom_type_description
_atom_type_scat_dispersion_real
_atom_type_scat_dispersion_imag
_atom_type_scat_source
C C 0.0033 0.0016 'International Tables Vol C Tables 4.2.6.8 and 6.1.1.4'
H H 0.0000 0.0000 'International Tables Vol C Tables 4.2.6.8 and 6.1.1.4'
Br Br -0.2901 2.4595 'International Tables Vol C Tables 4.2.6.8 and 6.1.1.4'
N N 0.0061 0.0033 'International Tables Vol C Tables 4.2.6.8 and 6.1.1.4'

loop_
_geom_angle_atom_site_label_1
_geom_angle_atom_site_label_2
_geom_angle_atom_site_label_3
_geom_angle
_geom_angle_site_symmetry_1
_geom_angle_site_symmetry_3
_geom_angle_publ_flag
C00A C003 C008 122.0(3) . . ?
C00A C003 C00L 118.5(3) . . ?
C00L C003 C008 119.4(3) . . ?
C007 C004 C005 119.5(3) . . ?
C007 C004 C009 118.2(3) . . ?
C009 C004 C005 122.1(3) . . ?
C008 C005 C004 127.9(3) . . ?
C008 C005 C00B 119.1(3) . . ?
C00B C005 C004 113.0(3) . . ?
C00C C006 C008 119.1(3) . . ?
C00G C006 C008 122.2(3) . . ?
C00G C006 C00C 118.6(3) . . ?
C00D C007 C004 121.2(3) . . ?
C005 C008 C003 121.5(3) . . ?
C005 C008 C006 122.6(3) . . ?
C006 C008 C003 115.9(2) . . ?
C00F C009 C004 121.1(3) . . ?
C00K C00A C003 120.8(3) . . ?
N002 C00B C005 175.8(3) . . ?
C00I C00C C006 120.6(3) . . ?
C00E C00D C007 119.2(3) . . ?
C00D C00E Br01 119.1(2) . . ?
C00D C00E C00F 121.0(3) . . ?
C00F C00E Br01 119.9(2) . . ?
C009 C00F C00E 119.3(3) . . ?
C00H C00G C006 120.5(3) . . ?
C00G C00H C00J 120.6(3) . . ?
C00J C00I C00C 119.9(3) . . ?
C00I C00J C00H 119.8(3) . . ?
C00N C00K C00A 120.2(3) . . ?
C00M C00L C003 120.3(3) . . ?
C00L C00M C00N 120.6(3) . . ?
C00K C00N C00M 119.6(3) . . ?

loop_
_geom_bond_atom_site_label_1
_geom_bond_atom_site_label_2
_geom_bond_distance
_geom_bond_site_symmetry_2
_geom_bond_publ_flag
Br01 C00E 1.895(3) . ?
N002 C00B 1.141(4) . ?
C003 C008 1.491(4) . ?
C003 C00A 1.396(4) . ?
C003 C00L 1.400(4) . ?
C004 C005 1.493(4) . ?
C004 C007 1.393(4) . ?
C004 C009 1.397(4) . ?
C005 C008 1.359(4) . ?
C005 C00B 1.454(4) . ?
C006 C008 1.483(4) . ?
C006 C00C 1.399(4) . ?
C006 C00G 1.389(4) . ?
C007 C00D 1.387(4) . ?
C009 C00F 1.381(4) . ?
C00A C00K 1.384(4) . ?
C00C C00I 1.389(4) . ?
C00D C00E 1.378(5) . ?
C00E C00F 1.386(4) . ?
C00G C00H 1.381(4) . ?
C00H C00J 1.381(5) . ?
C00I C00J 1.381(5) . ?
C00K C00N 1.383(5) . ?
C00L C00M 1.383(4) . ?
C00M C00N 1.387(5) . ?
